data_4513506
loop_
_publ_author_name
'Liu, Beibei'
'Lin, Xiaoling'
'Li, Hao'
'Li, Kaixuan'
'Huang, Hui'
'Bai, Liang'
'Hu, Hailiang'
'Liu, Yang'
'Kang, Zhenhui'

_publ_section_title
;
 Luminescent Coordination Polymers for Highly Sensitive Detection of
 Nitrobenzene
;
_journal_issue 9
_journal_name_full 'Crystal Growth &amp; Design'
_journal_page_first 4355
_journal_paper_doi 10.1021/acs.cgd.5b00648
_journal_volume 15
_journal_year 2015
_chemical_formula_moiety 'C20 H19 Cd Cl2 N3 O5 S'
_chemical_formula_sum 'C20 H19 Cd Cl2 N3 O5 S'
_chemical_formula_weight 596.74
_chemical_name_systematic
; 
 ? 
;
_space_group_IT_number 15
_symmetry_cell_setting monoclinic
_symmetry_space_group_name_Hall '-C 2yc'
_symmetry_space_group_name_H-M 'C 1 2/c 1'
_atom_sites_solution_hydrogens geom
_atom_sites_solution_primary direct
_atom_sites_solution_secondary difmap
_audit_creation_method SHELXL-97
_cell_angle_alpha 90.00
_cell_angle_beta 93.865(2)
_cell_angle_gamma 90.00
_cell_formula_units_Z 8
_cell_length_a 17.6418(18)
_cell_length_b 10.6360(11)
_cell_length_c 22.861(2)
_cell_measurement_reflns_used 3512
_cell_measurement_temperature 296(2)
_cell_measurement_theta_max 28.22
_cell_measurement_theta_min 2.439
_cell_volume 4279.8(7)
_computing_cell_refinement 'Bruker SMART'
_computing_data_collection 'Bruker SMART'
_computing_data_reduction 'Bruker SMART'
_computing_molecular_graphics 'Bruker SHELXTL'
_computing_publication_material 'Bruker SHELXTL'
_computing_structure_refinement 'SHELXL-97 (Sheldrick, 1997)'
_computing_structure_solution 'SHELXS-97 (Sheldrick, 1990)'
_diffrn_ambient_temperature 296(2)
_diffrn_measured_fraction_theta_full 0.993
_diffrn_measured_fraction_theta_max 0.993
_diffrn_measurement_device_type 'Bruker APEX-II CCD'
_diffrn_measurement_method '\f and \w scans'
_diffrn_radiation_monochromator graphite
_diffrn_radiation_source 'fine-focus sealed tube'
_diffrn_radiation_type MoK\a
_diffrn_radiation_wavelength 0.71073
_diffrn_reflns_av_R_equivalents 0.0412
_diffrn_reflns_av_sigmaI/netI 0.0452
_diffrn_reflns_limit_h_max 20
_diffrn_reflns_limit_h_min -20
_diffrn_reflns_limit_k_max 9
_diffrn_reflns_limit_k_min -12
_diffrn_reflns_limit_l_max 27
_diffrn_reflns_limit_l_min -26
_diffrn_reflns_number 11120
_diffrn_reflns_theta_full 25.00
_diffrn_reflns_theta_max 25.00
_diffrn_reflns_theta_min 1.79
_exptl_absorpt_coefficient_mu 1.408
_exptl_absorpt_correction_T_max 0.8166
_exptl_absorpt_correction_T_min 0.8166
_exptl_absorpt_correction_type multi-scan
_exptl_absorpt_process_details '(SADABS; Sheldrick, 2003)'
_exptl_crystal_colour Pink
_exptl_crystal_density_diffrn 1.852
_exptl_crystal_density_method 'not measured'
_exptl_crystal_description Block
_exptl_crystal_F_000 2384
_exptl_crystal_size_max 0.15
_exptl_crystal_size_mid 0.15
_exptl_crystal_size_min 0.15
_refine_diff_density_max 0.413
_refine_diff_density_min -0.429
_refine_diff_density_rms 0.085
_refine_ls_extinction_method none
_refine_ls_goodness_of_fit_ref 1.032
_refine_ls_hydrogen_treatment mixed
_refine_ls_matrix_type full
_refine_ls_number_parameters 289
_refine_ls_number_reflns 3753
_refine_ls_number_restraints 0
_refine_ls_restrained_S_all 1.032
_refine_ls_R_factor_all 0.0345
_refine_ls_R_factor_gt 0.0268
_refine_ls_shift/su_max 0.002
_refine_ls_shift/su_mean 0.000
_refine_ls_structure_factor_coef Fsqd
_refine_ls_weighting_details 'calc w=1/[\s^2^(Fo^2^)+(0.0222P)^2^+0.0000P] where P=(Fo^2^+2Fc^2^)/3'
_refine_ls_weighting_scheme calc
_refine_ls_wR_factor_gt 0.0572
_refine_ls_wR_factor_ref 0.0594
_reflns_number_gt 3200
_reflns_number_total 3753
_reflns_threshold_expression >2sigma(I)
_cod_data_source_file cg5b00648_si_002.cif
_cod_data_source_block 2
_cod_depositor_comments 'Adding full bibliography for 4513505--4513507.cif.'
_cod_original_sg_symbol_H-M 'C 2/c'
_cod_database_code 4513506

loop_
_symmetry_equiv_pos_as_xyz
'x, y, z'
'-x, y, -z+1/2'
'x+1/2, y+1/2, z'
'-x+1/2, y+1/2, -z+1/2'
'-x, -y, -z'
'x, -y, z-1/2'
'-x+1/2, -y+1/2, -z'
'x+1/2, -y+1/2, z-1/2'

loop_
_atom_site_label
_atom_site_type_symbol
_atom_site_fract_x
_atom_site_fract_y
_atom_site_fract_z
_atom_site_U_iso_or_equiv
_atom_site_adp_type
_atom_site_occupancy
_atom_site_symmetry_multiplicity
_atom_site_calc_flag
_atom_site_refinement_flags
Cd1 Cd 0.963564(11) 0.218867(19) 0.566116(9) 0.01135(8) Uani 1 1 d .
S1 S 0.78875(4) 0.34885(7) 0.59205(3) 0.01171(16) Uani 1 1 d .
Cl1 Cl 0.80084(4) 0.93815(6) 0.55817(3) 0.01521(16) Uani 1 1 d .
Cl2 Cl 0.66622(4) 0.54461(7) 0.64712(3) 0.01523(16) Uani 1 1 d .
O1 O 0.91489(11) 0.83393(18) 0.47505(8) 0.0131(4) Uani 1 1 d .
O2 O 0.98079(11) 0.67192(18) 0.51215(8) 0.0139(4) Uani 1 1 d .
O3 O 0.81255(12) 0.32548(19) 0.65268(8) 0.0171(5) Uani 1 1 d .
O4 O 0.71066(11) 0.31329(18) 0.57355(9) 0.0158(5) Uani 1 1 d .
O1W O 0.91888(11) 0.08593(18) 0.48831(8) 0.0161(5) Uani 1 1 d .
H1WA H 0.8767 0.1119 0.4726 0.019 Uiso 1 1 d R
H1WB H 0.9131 0.0068 0.4909 0.019 Uiso 1 1 d R
N1 N 0.84633(13) 0.2921(2) 0.55124(10) 0.0145(5) Uani 1 1 d .
H1A H 0.8292 0.2881 0.5152 0.017 Uiso 1 1 calc R
N2 N 0.95831(13) 0.0589(2) 0.63532(10) 0.0130(5) Uani 1 1 d .
N3 N 0.96803(14) -0.6379(2) 0.87289(10) 0.0138(5) Uani 1 1 d .
C1 C 0.85682(16) 0.6985(3) 0.54393(12) 0.0113(6) Uani 1 1 d .
C2 C 0.80128(16) 0.7759(3) 0.56621(12) 0.0132(6) Uani 1 1 d .
C3 C 0.74369(16) 0.7270(3) 0.59809(12) 0.0129(6) Uani 1 1 d .
H3A H 0.7082 0.7803 0.6134 0.015 Uiso 1 1 calc R
C4 C 0.73947(16) 0.5985(3) 0.60692(12) 0.0128(6) Uani 1 1 d .
C5 C 0.79224(16) 0.5168(3) 0.58433(12) 0.0107(6) Uani 1 1 d .
C6 C 0.85013(16) 0.5693(3) 0.55376(12) 0.0116(6) Uani 1 1 d .
H6A H 0.8861 0.5159 0.5392 0.014 Uiso 1 1 calc R
C7 C 0.92226(16) 0.7398(3) 0.50853(12) 0.0116(6) Uani 1 1 d .
C8 C 0.91065(17) 0.0627(3) 0.67929(12) 0.0147(6) Uani 1 1 d .
H8A H 0.8910 0.1401 0.6897 0.018 Uiso 1 1 calc R
C9 C 0.88991(17) -0.0425(3) 0.70938(13) 0.0154(7) Uani 1 1 d .
H9A H 0.8571 -0.0348 0.7393 0.018 Uiso 1 1 calc R
C10 C 0.91785(16) -0.1605(3) 0.69520(12) 0.0133(6) Uani 1 1 d .
C11 C 0.96900(16) -0.1626(3) 0.65124(13) 0.0143(6) Uani 1 1 d .
H11A H 0.9912 -0.2382 0.6412 0.017 Uiso 1 1 calc R
C12 C 0.98679(16) -0.0543(3) 0.62263(12) 0.0136(6) Uani 1 1 d .
H12A H 1.0202 -0.0594 0.5930 0.016 Uiso 1 1 calc R
C13 C 0.89276(17) -0.2818(3) 0.72200(13) 0.0160(6) Uani 1 1 d .
H13A H 0.9365 -0.3196 0.7432 0.019 Uiso 1 1 calc R
H13B H 0.8766 -0.3388 0.6904 0.019 Uiso 1 1 calc R
C14 C 0.82880(17) -0.2723(3) 0.76364(13) 0.0167(7) Uani 1 1 d .
H14A H 0.7870 -0.2248 0.7448 0.020 Uiso 1 1 calc R
H14B H 0.8470 -0.2270 0.7986 0.020 Uiso 1 1 calc R
C15 C 0.79991(17) -0.4023(3) 0.78119(13) 0.0167(7) Uani 1 1 d .
H15A H 0.7584 -0.3911 0.8065 0.020 Uiso 1 1 calc R
H15B H 0.7799 -0.4457 0.7462 0.020 Uiso 1 1 calc R
C16 C 0.86006(16) -0.4838(3) 0.81246(12) 0.0137(6) Uani 1 1 d .
C17 C 0.89166(17) -0.4515(3) 0.86779(13) 0.0160(7) Uani 1 1 d .
H17A H 0.8769 -0.3777 0.8856 0.019 Uiso 1 1 calc R
C18 C 0.94507(17) -0.5292(3) 0.89633(13) 0.0163(7) Uani 1 1 d .
H18A H 0.9660 -0.5054 0.9331 0.020 Uiso 1 1 calc R
C19 C 0.93835(17) -0.6674(3) 0.81928(12) 0.0158(7) Uani 1 1 d .
H19A H 0.9540 -0.7417 0.8023 0.019 Uiso 1 1 calc R
C20 C 0.88565(17) -0.5933(3) 0.78775(13) 0.0161(7) Uani 1 1 d .
H20A H 0.8676 -0.6169 0.7502 0.019 Uiso 1 1 calc R

loop_
_atom_site_aniso_label
_atom_site_aniso_U_11
_atom_site_aniso_U_22
_atom_site_aniso_U_33
_atom_site_aniso_U_23
_atom_site_aniso_U_13
_atom_site_aniso_U_12
Cd1 0.01171(12) 0.01178(12) 0.01078(12) 0.00026(9) 0.00237(8) -0.00184(9)
S1 0.0119(4) 0.0116(4) 0.0116(4) -0.0001(3) 0.0010(3) -0.0013(3)
Cl1 0.0156(4) 0.0121(4) 0.0181(4) 0.0005(3) 0.0026(3) 0.0007(3)
Cl2 0.0128(4) 0.0185(4) 0.0150(4) 0.0020(3) 0.0051(3) -0.0013(3)
O1 0.0151(11) 0.0118(10) 0.0125(10) 0.0035(9) 0.0028(9) -0.0001(8)
O2 0.0113(11) 0.0146(11) 0.0162(11) 0.0015(9) 0.0029(9) 0.0002(9)
O3 0.0213(12) 0.0163(11) 0.0136(10) 0.0023(9) 0.0006(9) 0.0016(9)
O4 0.0128(11) 0.0152(11) 0.0193(11) -0.0002(9) 0.0013(9) -0.0038(8)
O1W 0.0178(11) 0.0108(10) 0.0197(11) -0.0018(9) 0.0017(9) -0.0017(9)
N1 0.0141(13) 0.0163(13) 0.0133(12) -0.0041(11) 0.0012(10) 0.0002(10)
N2 0.0115(13) 0.0146(14) 0.0131(12) 0.0015(10) 0.0017(10) -0.0020(10)
N3 0.0170(14) 0.0125(13) 0.0122(12) 0.0015(10) 0.0022(11) 0.0009(10)
C1 0.0113(15) 0.0147(16) 0.0078(13) 0.0006(12) 0.0003(12) -0.0010(12)
C2 0.0156(15) 0.0129(15) 0.0108(14) 0.0001(12) -0.0029(12) -0.0006(12)
C3 0.0111(15) 0.0167(16) 0.0109(14) -0.0022(12) 0.0011(12) 0.0004(12)
C4 0.0098(15) 0.0187(17) 0.0096(14) -0.0002(12) -0.0006(12) -0.0007(12)
C5 0.0106(15) 0.0100(15) 0.0113(14) 0.0015(12) -0.0020(11) -0.0010(11)
C6 0.0120(15) 0.0131(15) 0.0096(14) -0.0018(12) -0.0003(12) 0.0035(11)
C7 0.0138(16) 0.0116(15) 0.0092(14) -0.0040(12) 0.0001(12) -0.0029(12)
C8 0.0190(16) 0.0125(16) 0.0123(15) -0.0008(12) 0.0000(13) 0.0027(12)
C9 0.0162(16) 0.0180(17) 0.0124(15) 0.0019(12) 0.0051(13) 0.0029(13)
C10 0.0117(15) 0.0167(16) 0.0112(14) 0.0038(12) -0.0013(12) -0.0009(12)
C11 0.0118(15) 0.0137(16) 0.0172(15) -0.0035(13) 0.0001(12) 0.0031(12)
C12 0.0085(15) 0.0206(17) 0.0119(15) -0.0004(13) 0.0025(12) -0.0001(12)
C13 0.0151(15) 0.0129(15) 0.0201(16) -0.0006(13) 0.0022(13) 0.0022(13)
C14 0.0158(16) 0.0148(16) 0.0198(16) 0.0047(13) 0.0042(13) 0.0026(13)
C15 0.0123(15) 0.0185(17) 0.0192(16) 0.0057(13) 0.0016(13) -0.0008(13)
C16 0.0122(15) 0.0146(16) 0.0144(15) 0.0078(12) 0.0019(12) -0.0038(12)
C17 0.0194(16) 0.0105(15) 0.0186(16) -0.0008(13) 0.0041(13) -0.0010(12)
C18 0.0208(17) 0.0145(16) 0.0134(15) -0.0001(13) -0.0002(13) -0.0037(13)
C19 0.0220(17) 0.0135(15) 0.0124(15) -0.0037(12) 0.0051(13) -0.0002(13)
C20 0.0228(17) 0.0156(16) 0.0097(14) 0.0007(12) -0.0003(13) -0.0023(13)

loop_
_atom_type_symbol
_atom_type_description
_atom_type_scat_dispersion_real
_atom_type_scat_dispersion_imag
_atom_type_scat_source
C C 0.0033 0.0016 'International Tables Vol C Tables 4.2.6.8 and 6.1.1.4'
Cd Cd -0.8075 1.2024 'International Tables Vol C Tables 4.2.6.8 and 6.1.1.4'
Cl Cl 0.1484 0.1585 'International Tables Vol C Tables 4.2.6.8 and 6.1.1.4'
N N 0.0061 0.0033 'International Tables Vol C Tables 4.2.6.8 and 6.1.1.4'
O O 0.0106 0.0060 'International Tables Vol C Tables 4.2.6.8 and 6.1.1.4'
S S 0.1246 0.1234 'International Tables Vol C Tables 4.2.6.8 and 6.1.1.4'
H H 0.0000 0.0000 'International Tables Vol C Tables 4.2.6.8 and 6.1.1.4'

loop_
_geom_angle_atom_site_label_1
_geom_angle_atom_site_label_2
_geom_angle_atom_site_label_3
_geom_angle
_geom_angle_site_symmetry_1
_geom_angle_site_symmetry_3
N1 Cd1 N2 106.36(8) . .
N1 Cd1 N3 107.51(9) . 2_766
N2 Cd1 N3 96.49(8) . 2_766
N1 Cd1 O1W 80.46(8) . .
N2 Cd1 O1W 92.73(8) . .
N3 Cd1 O1W 165.45(7) 2_766 .
N1 Cd1 O2 98.05(8) . 5_766
N2 Cd1 O2 153.84(7) . 5_766
N3 Cd1 O2 84.77(7) 2_766 5_766
O1W Cd1 O2 82.01(7) . 5_766
N1 Cd1 O1 148.13(8) . 5_766
N2 Cd1 O1 99.70(7) . 5_766
N3 Cd1 O1 87.07(7) 2_766 5_766
O1W Cd1 O1 80.28(7) . 5_766
O2 Cd1 O1 54.19(6) 5_766 5_766
O3 S1 O4 116.15(12) . .
O3 S1 N1 110.59(13) . .
O4 S1 N1 111.62(13) . .
O3 S1 C5 104.83(13) . .
O4 S1 C5 105.45(12) . .
N1 S1 C5 107.49(13) . .
C7 O1 Cd1 89.66(16) . 5_766
C7 O2 Cd1 92.77(16) . 5_766
Cd1 O1W H1WA 111.2 . .
Cd1 O1W H1WB 125.1 . .
H1WA O1W H1WB 104.1 . .
S1 N1 Cd1 133.54(15) . .
S1 N1 H1A 113.2 . .
Cd1 N1 H1A 113.2 . .
C12 N2 C8 116.5(2) . .
C12 N2 Cd1 118.38(18) . .
C8 N2 Cd1 122.54(19) . .
C19 N3 C18 117.1(3) . .
C19 N3 Cd1 123.15(19) . 2_746
C18 N3 Cd1 118.52(19) . 2_746
C6 C1 C2 116.7(2) . .
C6 C1 C7 116.4(2) . .
C2 C1 C7 126.8(2) . .
C3 C2 C1 121.6(3) . .
C3 C2 Cl1 115.4(2) . .
C1 C2 Cl1 122.9(2) . .
C4 C3 C2 119.6(3) . .
C4 C3 H3A 120.2 . .
C2 C3 H3A 120.2 . .
C3 C4 C5 121.1(3) . .
C3 C4 Cl2 117.0(2) . .
C5 C4 Cl2 122.0(2) . .
C6 C5 C4 117.7(3) . .
C6 C5 S1 118.6(2) . .
C4 C5 S1 123.6(2) . .
C5 C6 C1 123.2(3) . .
C5 C6 H6A 118.4 . .
C1 C6 H6A 118.4 . .
O2 C7 O1 123.1(3) . .
O2 C7 C1 116.7(2) . .
O1 C7 C1 120.1(3) . .
N2 C8 C9 123.1(3) . .
N2 C8 H8A 118.4 . .
C9 C8 H8A 118.4 . .
C8 C9 C10 120.4(3) . .
C8 C9 H9A 119.8 . .
C10 C9 H9A 119.8 . .
C9 C10 C11 115.9(3) . .
C9 C10 C13 123.9(2) . .
C11 C10 C13 120.1(3) . .
C12 C11 C10 120.7(3) . .
C12 C11 H11A 119.7 . .
C10 C11 H11A 119.7 . .
N2 C12 C11 123.3(3) . .
N2 C12 H12A 118.4 . .
C11 C12 H12A 118.4 . .
C10 C13 C14 116.5(2) . .
C10 C13 H13A 108.2 . .
C14 C13 H13A 108.2 . .
C10 C13 H13B 108.2 . .
C14 C13 H13B 108.2 . .
H13A C13 H13B 107.3 . .
C13 C14 C15 112.0(2) . .
C13 C14 H14A 109.2 . .
C15 C14 H14A 109.2 . .
C13 C14 H14B 109.2 . .
C15 C14 H14B 109.2 . .
H14A C14 H14B 107.9 . .
C16 C15 C14 113.9(2) . .
C16 C15 H15A 108.8 . .
C14 C15 H15A 108.8 . .
C16 C15 H15B 108.8 . .
C14 C15 H15B 108.8 . .
H15A C15 H15B 107.7 . .
C20 C16 C17 117.2(3) . .
C20 C16 C15 121.8(3) . .
C17 C16 C15 120.9(3) . .
C18 C17 C16 120.0(3) . .
C18 C17 H17A 120.0 . .
C16 C17 H17A 120.0 . .
N3 C18 C17 122.6(3) . .
N3 C18 H18A 118.7 . .
C17 C18 H18A 118.7 . .
N3 C19 C20 123.5(3) . .
N3 C19 H19A 118.3 . .
C20 C19 H19A 118.3 . .
C16 C20 C19 119.6(3) . .
C16 C20 H20A 120.2 . .
C19 C20 H20A 120.2 . .

loop_
_geom_bond_atom_site_label_1
_geom_bond_atom_site_label_2
_geom_bond_distance
_geom_bond_site_symmetry_2
Cd1 N1 2.215(2) .
Cd1 N2 2.329(2) .
Cd1 N3 2.344(2) 2_766
Cd1 O1W 2.365(2) .
Cd1 O2 2.3981(19) 5_766
Cd1 O1 2.4639(19) 5_766
S1 O3 1.442(2) .
S1 O4 1.463(2) .
S1 N1 1.547(2) .
S1 C5 1.797(3) .
Cl1 C2 1.736(3) .
Cl2 C4 1.733(3) .
O1 C7 1.261(3) .
O1 Cd1 2.4639(19) 5_766
O2 C7 1.258(3) .
O2 Cd1 2.3981(18) 5_766
O1W H1WA 0.8499 .
O1W H1WB 0.8500 .
N1 H1A 0.8600 .
N2 C12 1.344(4) .
N2 C8 1.354(3) .
N3 C19 1.337(4) .
N3 C18 1.349(4) .
N3 Cd1 2.344(2) 2_746
C1 C6 1.399(4) .
C1 C2 1.401(4) .
C1 C7 1.519(4) .
C2 C3 1.391(4) .
C3 C4 1.384(4) .
C3 H3A 0.9300 .
C4 C5 1.397(4) .
C5 C6 1.393(4) .
C6 H6A 0.9300 .
C8 C9 1.376(4) .
C8 H8A 0.9300 .
C9 C10 1.395(4) .
C9 H9A 0.9300 .
C10 C11 1.395(4) .
C10 C13 1.507(4) .
C11 C12 1.372(4) .
C11 H11A 0.9300 .
C12 H12A 0.9300 .
C13 C14 1.528(4) .
C13 H13A 0.9700 .
C13 H13B 0.9700 .
C14 C15 1.536(4) .
C14 H14A 0.9700 .
C14 H14B 0.9700 .
C15 C16 1.512(4) .
C15 H15A 0.9700 .
C15 H15B 0.9700 .
C16 C20 1.383(4) .
C16 C17 1.391(4) .
C17 C18 1.383(4) .
C17 H17A 0.9300 .
C18 H18A 0.9300 .
C19 C20 1.384(4) .
C19 H19A 0.9300 .
C20 H20A 0.9300 .
